data_4334423
loop_
_publ_author_name
'Leonid Salamakha'
'Ernst Bauer'
'Gerfried Hilscher'
'Herwig Michor'
'Oksana Sologub'
'Peter Rogl'
'Gerald Giester'

_publ_section_title
;
 Structural and Physical Properties Diversity of New CaCu5-Type Related
 Europium Platinum Borides
;
_journal_name_full 'Inorganic Chemistry'
_journal_page_first 4185
_journal_page_last 4197
_journal_paper_doi 10.1021/ic301548w
_journal_volume 52
_journal_year 2013
_chemical_formula_sum 'B2 Eu3 Pt7'
_chemical_formula_weight 1843.09
_chemical_name_systematic
;
 ?
;
_space_group_IT_number 166
_symmetry_cell_setting trigonal
_symmetry_space_group_name_Hall '-R 3 2"'
_symmetry_space_group_name_H-M 'R -3 m :H'
_atom_sites_solution_hydrogens none
_atom_sites_solution_primary direct
_atom_sites_solution_secondary difmap
_audit_conform_dict_location ftp://ftp.iucr.org/pub/cif_core.dic
_audit_conform_dict_name cif_core.dic
_audit_conform_dict_version 2.2
_audit_creation_date 2009-10-05T20:02:03-00:00
_audit_creation_method 'WinGX routine CIF_UPDATE'
_cell_angle_alpha 90
_cell_angle_beta 90
_cell_angle_gamma 120
_cell_formula_units_Z 3
_cell_length_a 5.5477(2)
_cell_length_b 5.5477(2)
_cell_length_c 22.8963(11)
_cell_measurement_reflns_used 20
_cell_measurement_temperature 293(2)
_cell_measurement_theta_max 50
_cell_measurement_theta_min 8
_cell_volume 610.27(4)
_computing_structure_refinement 'SHELXL-97 (Sheldrick, 1997)'
_diffrn_ambient_temperature 293(2)
_diffrn_measured_fraction_theta_full 0.965
_diffrn_measured_fraction_theta_max 0.965
_diffrn_radiation_monochromator graphite
_diffrn_radiation_type MoK\a
_diffrn_radiation_wavelength 0.71073
_diffrn_reflns_av_R_equivalents 0.0244
_diffrn_reflns_av_unetI/netI 0.0212
_diffrn_reflns_limit_h_max 7
_diffrn_reflns_limit_h_min -7
_diffrn_reflns_limit_k_max 6
_diffrn_reflns_limit_k_min -6
_diffrn_reflns_limit_l_max 31
_diffrn_reflns_limit_l_min -31
_diffrn_reflns_number 777
_diffrn_reflns_theta_full 29.98
_diffrn_reflns_theta_max 29.98
_diffrn_reflns_theta_min 4.33
_exptl_absorpt_coefficient_mu 142.468
_exptl_absorpt_correction_type none
_exptl_crystal_colour silver
_exptl_crystal_density_diffrn 15.045
_exptl_crystal_description plate
_exptl_crystal_F_000 745
_exptl_crystal_size_max 0.35
_exptl_crystal_size_mid 0.35
_exptl_crystal_size_min 0.15
_refine_diff_density_max 4.234
_refine_diff_density_min -4.662
_refine_diff_density_rms 0.892
_refine_ls_extinction_coef 0.00050(6)
_refine_ls_extinction_expression Fc^*^=kFc[1+0.001xFc^2^\l^3^/sin(2\q)]^-1/4^
_refine_ls_extinction_method SHELXL
_refine_ls_goodness_of_fit_ref 1.131
_refine_ls_hydrogen_treatment none
_refine_ls_matrix_type full
_refine_ls_number_parameters 17
_refine_ls_number_reflns 248
_refine_ls_number_restraints 0
_refine_ls_restrained_S_all 1.131
_refine_ls_R_factor_all 0.0296
_refine_ls_R_factor_gt 0.0271
_refine_ls_shift/su_max 0
_refine_ls_shift/su_mean 0
_refine_ls_structure_factor_coef Fsqd
_refine_ls_weighting_details 'calc w=1/[\s^2^(Fo^2^)+(0.0481P)^2^+5.6715P] where P=(Fo^2^+2Fc^2^)/3'
_refine_ls_weighting_scheme calc
_refine_ls_wR_factor_gt 0.0685
_refine_ls_wR_factor_ref 0.0698
_reflns_number_gt 231
_reflns_number_total 248
_reflns_threshold_expression >2sigma(I)
_cod_data_source_file ic301548w_si_005.cif
_cod_data_source_block euptb6
_cod_original_sg_symbol_H-M 'R -3 m'
_cod_database_code 4334423

loop_
_symmetry_equiv_pos_as_xyz
'x, y, z'
'-y, x-y, z'
'y, x, -z'
'-x+y, -x, z'
'-x, -x+y, -z'
'x-y, -y, -z'
'x+2/3, y+1/3, z+1/3'
'-y+2/3, x-y+1/3, z+1/3'
'y+2/3, x+1/3, -z+1/3'
'-x+y+2/3, -x+1/3, z+1/3'
'-x+2/3, -x+y+1/3, -z+1/3'
'x-y+2/3, -y+1/3, -z+1/3'
'x+1/3, y+2/3, z+2/3'
'-y+1/3, x-y+2/3, z+2/3'
'y+1/3, x+2/3, -z+2/3'
'-x+y+1/3, -x+2/3, z+2/3'
'-x+1/3, -x+y+2/3, -z+2/3'
'x-y+1/3, -y+2/3, -z+2/3'
'-x, -y, -z'
'y, -x+y, -z'
'-y, -x, z'
'x-y, x, -z'
'x, x-y, z'
'-x+y, y, z'
'-x+2/3, -y+1/3, -z+1/3'
'y+2/3, -x+y+1/3, -z+1/3'
'-y+2/3, -x+1/3, z+1/3'
'x-y+2/3, x+1/3, -z+1/3'
'x+2/3, x-y+1/3, z+1/3'
'-x+y+2/3, y+1/3, z+1/3'
'-x+1/3, -y+2/3, -z+2/3'
'y+1/3, -x+y+2/3, -z+2/3'
'-y+1/3, -x+2/3, z+2/3'
'x-y+1/3, x+2/3, -z+2/3'
'x+1/3, x-y+2/3, z+2/3'
'-x+y+1/3, y+2/3, z+2/3'

loop_
_atom_site_label
_atom_site_type_symbol
_atom_site_fract_x
_atom_site_fract_y
_atom_site_fract_z
_atom_site_U_iso_or_equiv
_atom_site_adp_type
_atom_site_occupancy
_atom_site_symmetry_multiplicity
_atom_site_calc_flag
_atom_site_refinement_flags
Eu1 Eu 0 0 0.14405(5) 0.0098(3) Uani 1 6 d S
Eu2 Eu 0 0 0 0.0060(3) Uani 1 12 d S
Pt1 Pt 0.49858(3) 0.50142(3) 0.06542(2) 0.0045(3) Uani 1 2 d S
Pt2 Pt 0 0 0.5 0.0063(3) Uani 1 12 d S
B1 B 0 0 0.3310(12) 0.011(4) Uiso 1 6 d S

loop_
_atom_site_aniso_label
_atom_site_aniso_U_11
_atom_site_aniso_U_22
_atom_site_aniso_U_33
_atom_site_aniso_U_23
_atom_site_aniso_U_13
_atom_site_aniso_U_12
Eu1 0.0100(4) 0.0100(4) 0.0093(6) 0 0 0.00501(18)
Eu2 0.0053(4) 0.0053(4) 0.0074(7) 0 0 0.0027(2)
Pt1 0.0044(3) 0.0044(3) 0.0055(4) -0.00005(7) 0.00005(7) 0.00290(19)
Pt2 0.0079(4) 0.0079(4) 0.0031(6) 0 0 0.00393(18)

loop_
_atom_type_symbol
_atom_type_description
_atom_type_scat_dispersion_real
_atom_type_scat_dispersion_imag
_atom_type_scat_source
B B 0.0013 0.0007 'International Tables Vol C Tables 4.2.6.8 and 6.1.1.4'
Eu Eu -0.1578 3.6682 'International Tables Vol C Tables 4.2.6.8 and 6.1.1.4'
Pt Pt -1.7033 8.3905 'International Tables Vol C Tables 4.2.6.8 and 6.1.1.4'

loop_
_geom_angle_atom_site_label_1
_geom_angle_atom_site_label_2
_geom_angle_atom_site_label_3
_geom_angle
_geom_angle_site_symmetry_1
_geom_angle_site_symmetry_3
Pt2 Eu1 Pt2 117.504(10) 13_554 13_444
Pt2 Eu1 Pt2 117.503(10) 13_554 13_544
Pt2 Eu1 Pt2 117.503(10) 13_444 13_544
Pt2 Eu1 Pt1 96.06(2) 13_554 25
Pt2 Eu1 Pt1 96.06(2) 13_444 25
Pt2 Eu1 Pt1 51.157(12) 13_544 25
Pt2 Eu1 Pt1 51.156(12) 13_554 26_455
Pt2 Eu1 Pt1 96.06(2) 13_444 26_455
Pt2 Eu1 Pt1 96.06(2) 13_544 26_455
Pt1 Eu1 Pt1 50.76(2) 25 26_455
Pt2 Eu1 Pt1 96.06(2) 13_554 28_445
Pt2 Eu1 Pt1 51.156(12) 13_444 28_445
Pt2 Eu1 Pt1 96.06(2) 13_544 28_445
Pt1 Eu1 Pt1 50.76(2) 25 28_445
Pt1 Eu1 Pt1 50.75(2) 26_455 28_445
Pt2 Eu1 Eu2 99.182(19) 13_554 .
Pt2 Eu1 Eu2 99.182(19) 13_444 .
Pt2 Eu1 Eu2 99.182(19) 13_544 .
Pt1 Eu1 Eu2 150.338(12) 25 .
Pt1 Eu1 Eu2 150.338(12) 26_455 .
Pt1 Eu1 Eu2 150.338(12) 28_445 .
Pt2 Eu1 Pt1 143.32(2) 13_554 1_445
Pt2 Eu1 Pt1 50.782(8) 13_444 1_445
Pt2 Eu1 Pt1 95.219(10) 13_544 1_445
Pt1 Eu1 Pt1 118.368(14) 25 1_445
Pt1 Eu1 Pt1 146.26(2) 26_455 1_445
Pt1 Eu1 Pt1 96.464(15) 28_445 1_445
Eu2 Eu1 Pt1 57.014(18) . 1_445
Pt2 Eu1 Pt1 95.219(10) 13_554 2
Pt2 Eu1 Pt1 50.782(8) 13_444 2
Pt2 Eu1 Pt1 143.32(2) 13_544 2
Pt1 Eu1 Pt1 146.26(2) 25 2
Pt1 Eu1 Pt1 118.368(14) 26_455 2
Pt1 Eu1 Pt1 96.464(15) 28_445 2
Eu2 Eu1 Pt1 57.014(18) . 2
Pt1 Eu1 Pt1 49.141(16) 1_445 2
Pt2 Eu1 Pt1 143.32(2) 13_554 4
Pt2 Eu1 Pt1 95.218(10) 13_444 4
Pt2 Eu1 Pt1 50.782(8) 13_544 4
Pt1 Eu1 Pt1 96.464(15) 25 4
Pt1 Eu1 Pt1 146.26(2) 26_455 4
Pt1 Eu1 Pt1 118.369(14) 28_445 4
Eu2 Eu1 Pt1 57.014(18) . 4
Pt1 Eu1 Pt1 50.046(15) 1_445 4
Pt1 Eu1 Pt1 93.18(3) 2 4
Pt2 Eu1 Pt1 50.782(8) 13_554 4_565
Pt2 Eu1 Pt1 95.219(10) 13_444 4_565
Pt2 Eu1 Pt1 143.32(2) 13_544 4_565
Pt1 Eu1 Pt1 146.26(2) 25 4_565
Pt1 Eu1 Pt1 96.464(15) 26_455 4_565
Pt1 Eu1 Pt1 118.368(14) 28_445 4_565
Eu2 Eu1 Pt1 57.014(18) . 4_565
Pt1 Eu1 Pt1 93.18(3) 1_445 4_565
Pt1 Eu1 Pt1 50.046(15) 2 4_565
Pt1 Eu1 Pt1 114.03(4) 4 4_565
Pt2 Eu1 Pt1 50.782(8) 13_554 .
Pt2 Eu1 Pt1 143.32(2) 13_444 .
Pt2 Eu1 Pt1 95.219(10) 13_544 .
Pt1 Eu1 Pt1 118.368(14) 25 .
Pt1 Eu1 Pt1 96.464(15) 26_455 .
Pt1 Eu1 Pt1 146.26(2) 28_445 .
Eu2 Eu1 Pt1 57.014(18) . .
Pt1 Eu1 Pt1 114.03(4) 1_445 .
Pt1 Eu1 Pt1 93.18(3) 2 .
Pt1 Eu1 Pt1 93.18(3) 4 .
Pt1 Eu1 Pt1 49.141(16) 4_565 .
Pt1 Eu2 Pt1 180.000(18) 19 .
Pt1 Eu2 Pt1 51.722(12) 19 22_545
Pt1 Eu2 Pt1 128.278(12) . 22_545
Pt1 Eu2 Pt1 52.681(13) 19 20_455
Pt1 Eu2 Pt1 127.319(13) . 20_455
Pt1 Eu2 Pt1 99.286(11) 22_545 20_455
Pt1 Eu2 Pt1 123.261(18) 19 19_665
Pt1 Eu2 Pt1 56.739(18) . 19_665
Pt1 Eu2 Pt1 99.286(11) 22_545 19_665
Pt1 Eu2 Pt1 99.286(11) 20_455 19_665
Pt1 Eu2 Pt1 128.278(12) 19 4_565
Pt1 Eu2 Pt1 51.722(12) . 4_565
Pt1 Eu2 Pt1 180.00(2) 22_545 4_565
Pt1 Eu2 Pt1 80.714(11) 20_455 4_565
Pt1 Eu2 Pt1 80.714(11) 19_665 4_565
Pt1 Eu2 Pt1 99.286(11) 19 20
Pt1 Eu2 Pt1 80.714(11) . 20
Pt1 Eu2 Pt1 52.682(13) 22_545 20
Pt1 Eu2 Pt1 123.261(18) 20_455 20
Pt1 Eu2 Pt1 51.722(12) 19_665 20
Pt1 Eu2 Pt1 127.318(13) 4_565 20
Pt1 Eu2 Pt1 127.319(13) 19 2_655
Pt1 Eu2 Pt1 52.681(13) . 2_655
Pt1 Eu2 Pt1 80.714(11) 22_545 2_655
Pt1 Eu2 Pt1 180.00(2) 20_455 2_655
Pt1 Eu2 Pt1 80.714(11) 19_665 2_655
Pt1 Eu2 Pt1 99.286(11) 4_565 2_655
Pt1 Eu2 Pt1 56.739(18) 20 2_655
Pt1 Eu2 Pt1 99.286(11) 19 22
Pt1 Eu2 Pt1 80.714(11) . 22
Pt1 Eu2 Pt1 123.261(18) 22_545 22
Pt1 Eu2 Pt1 51.722(12) 20_455 22
Pt1 Eu2 Pt1 52.682(13) 19_665 22
Pt1 Eu2 Pt1 56.739(18) 4_565 22
Pt1 Eu2 Pt1 99.286(11) 20 22
Pt1 Eu2 Pt1 128.278(12) 2_655 22
Pt1 Eu2 Pt1 56.739(18) 19 1_445
Pt1 Eu2 Pt1 123.261(18) . 1_445
Pt1 Eu2 Pt1 80.714(11) 22_545 1_445
Pt1 Eu2 Pt1 80.714(11) 20_455 1_445
Pt1 Eu2 Pt1 180.000(18) 19_665 1_445
Pt1 Eu2 Pt1 99.286(11) 4_565 1_445
Pt1 Eu2 Pt1 128.278(12) 20 1_445
Pt1 Eu2 Pt1 99.286(11) 2_655 1_445
Pt1 Eu2 Pt1 127.319(13) 22 1_445
Pt1 Eu2 Pt1 80.714(11) 19 2
Pt1 Eu2 Pt1 99.286(11) . 2
Pt1 Eu2 Pt1 127.318(13) 22_545 2
Pt1 Eu2 Pt1 56.739(18) 20_455 2
Pt1 Eu2 Pt1 128.278(12) 19_665 2
Pt1 Eu2 Pt1 52.681(13) 4_565 2
Pt1 Eu2 Pt1 180.000(17) 20 2
Pt1 Eu2 Pt1 123.261(18) 2_655 2
Pt1 Eu2 Pt1 80.714(11) 22 2
Pt1 Eu2 Pt1 51.722(12) 1_445 2
Pt1 Eu2 Pt1 80.714(11) 19 4
Pt1 Eu2 Pt1 99.286(11) . 4
Pt1 Eu2 Pt1 56.739(18) 22_545 4
Pt1 Eu2 Pt1 128.278(12) 20_455 4
Pt1 Eu2 Pt1 127.319(13) 19_665 4
Pt1 Eu2 Pt1 123.261(18) 4_565 4
Pt1 Eu2 Pt1 80.714(11) 20 4
Pt1 Eu2 Pt1 51.722(12) 2_655 4
Pt1 Eu2 Pt1 180.00(2) 22 4
Pt1 Eu2 Pt1 52.681(13) 1_445 4
Pt1 Eu2 Pt1 99.286(11) 2 4
B1 Pt1 B1 93.86(4) 25 13_554
B1 Pt1 Pt1 130.2(4) 25 4_565
B1 Pt1 Pt1 51.7(4) 13_554 4_565
B1 Pt1 Pt1 130.2(4) 25 2_665
B1 Pt1 Pt1 51.7(4) 13_554 2_665
Pt1 Pt1 Pt1 60 4_565 2_665
B1 Pt1 Pt1 49.8(4) 25 2_655
B1 Pt1 Pt1 128.3(4) 13_554 2_655
Pt1 Pt1 Pt1 120 4_565 2_655
Pt1 Pt1 Pt1 180.000(14) 2_665 2_655
B1 Pt1 Pt1 49.8(4) 25 4_665
B1 Pt1 Pt1 128.3(4) 13_554 4_665
Pt1 Pt1 Pt1 180.000(14) 4_565 4_665
Pt1 Pt1 Pt1 120 2_665 4_665
Pt1 Pt1 Pt1 60 2_655 4_665
B1 Pt1 Pt2 166.2(5) 25 13_554
B1 Pt1 Pt2 99.9(5) 13_554 13_554
Pt1 Pt1 Pt2 60.700(7) 4_565 13_554
Pt1 Pt1 Pt2 60.700(7) 2_665 13_554
Pt1 Pt1 Pt2 119.300(7) 2_655 13_554
Pt1 Pt1 Pt2 119.300(7) 4_665 13_554
B1 Pt1 Pt1 47.7(5) 25 19_665
B1 Pt1 Pt1 46.2(5) 13_554 19_665
Pt1 Pt1 Pt1 90.453(11) 4_565 19_665
Pt1 Pt1 Pt1 90.453(11) 2_665 19_665
Pt1 Pt1 Pt1 89.547(11) 2_655 19_665
Pt1 Pt1 Pt1 89.547(11) 4_665 19_665
Pt2 Pt1 Pt1 146.115(19) 13_554 19_665
B1 Pt1 Eu2 71.3(2) 25 .
B1 Pt1 Eu2 70.79(18) 13_554 .
Pt1 Pt1 Eu2 64.139(6) 4_565 .
Pt1 Pt1 Eu2 116.341(6) 2_665 .
Pt1 Pt1 Eu2 63.659(6) 2_655 .
Pt1 Pt1 Eu2 115.861(6) 4_665 .
Pt2 Pt1 Eu2 113.232(7) 13_554 .
Pt1 Pt1 Eu2 61.630(9) 19_665 .
B1 Pt1 Eu2 71.3(2) 25 1_665
B1 Pt1 Eu2 70.79(18) 13_554 1_665
Pt1 Pt1 Eu2 116.341(6) 4_565 1_665
Pt1 Pt1 Eu2 64.139(6) 2_665 1_665
Pt1 Pt1 Eu2 115.861(6) 2_655 1_665
Pt1 Pt1 Eu2 63.659(6) 4_665 1_665
Pt2 Pt1 Eu2 113.232(7) 13_554 1_665
Pt1 Pt1 Eu2 61.631(9) 19_665 1_665
Eu2 Pt1 Eu2 123.261(18) . 1_665
B1 Pt1 Eu1 102.1(5) 25 25
B1 Pt1 Eu1 164.0(5) 13_554 25
Pt1 Pt1 Eu1 115.377(10) 4_565 25
Pt1 Pt1 Eu1 115.377(10) 2_665 25
Pt1 Pt1 Eu1 64.623(10) 2_655 25
Pt1 Pt1 Eu1 64.623(10) 4_665 25
Pt2 Pt1 Eu1 64.070(14) 13_554 25
Pt1 Pt1 Eu1 149.82(2) 19_665 25
Eu2 Pt1 Eu1 114.251(8) . 25
Eu2 Pt1 Eu1 114.251(8) 1_665 25
B1 Pt1 Eu1 111.1(2) 25 1_665
B1 Pt1 Eu1 112.6(2) 13_554 1_665
Pt1 Pt1 Eu1 115.023(8) 4_565 1_665
Pt1 Pt1 Eu1 65.429(8) 2_665 1_665
Pt1 Pt1 Eu1 114.571(8) 2_655 1_665
Pt1 Pt1 Eu1 64.977(8) 4_665 1_665
Pt2 Pt1 Eu1 63.459(15) 13_554 1_665
Pt1 Pt1 Eu1 122.982(18) 19_665 1_665
Eu2 Pt1 Eu1 175.36(2) . 1_665
Eu2 Pt1 Eu1 61.354(16) 1_665 1_665
Eu1 Pt1 Eu1 61.632(14) 25 1_665
Pt1 Pt2 Pt1 180.000(13) 7_445 31
Pt1 Pt2 Pt1 58.601(14) 7_445 10_455
Pt1 Pt2 Pt1 121.399(14) 31 10_455
Pt1 Pt2 Pt1 121.399(14) 7_445 34_545
Pt1 Pt2 Pt1 58.601(14) 31 34_545
Pt1 Pt2 Pt1 180 10_455 34_545
Pt1 Pt2 Pt1 58.601(14) 7_445 8
Pt1 Pt2 Pt1 121.399(14) 31 8
Pt1 Pt2 Pt1 58.601(14) 10_455 8
Pt1 Pt2 Pt1 121.399(14) 34_545 8
Pt1 Pt2 Pt1 121.399(14) 7_445 32_445
Pt1 Pt2 Pt1 58.601(14) 31 32_445
Pt1 Pt2 Pt1 121.399(14) 10_455 32_445
Pt1 Pt2 Pt1 58.601(14) 34_545 32_445
Pt1 Pt2 Pt1 180 8 32_445
Pt1 Pt2 Eu1 114.241(17) 7_445 31
Pt1 Pt2 Eu1 65.759(17) 31 31
Pt1 Pt2 Eu1 114.241(17) 10_455 31
Pt1 Pt2 Eu1 65.759(17) 34_545 31
Pt1 Pt2 Eu1 64.77(2) 8 31
Pt1 Pt2 Eu1 115.23(2) 32_445 31
Pt1 Pt2 Eu1 65.759(17) 7_445 7_445
Pt1 Pt2 Eu1 114.241(17) 31 7_445
Pt1 Pt2 Eu1 65.759(17) 10_455 7_445
Pt1 Pt2 Eu1 114.241(17) 34_545 7_445
Pt1 Pt2 Eu1 115.23(2) 8 7_445
Pt1 Pt2 Eu1 64.77(2) 32_445 7_445
Eu1 Pt2 Eu1 180 31 7_445
Pt1 Pt2 Eu1 114.241(17) 7_445 31_445
Pt1 Pt2 Eu1 65.759(17) 31 31_445
Pt1 Pt2 Eu1 64.77(2) 10_455 31_445
Pt1 Pt2 Eu1 115.23(2) 34_545 31_445
Pt1 Pt2 Eu1 114.241(17) 8 31_445
Pt1 Pt2 Eu1 65.759(17) 32_445 31_445
Eu1 Pt2 Eu1 117.504(10) 31 31_445
Eu1 Pt2 Eu1 62.496(10) 7_445 31_445
Pt1 Pt2 Eu1 65.759(17) 7_445 7
Pt1 Pt2 Eu1 114.241(17) 31 7
Pt1 Pt2 Eu1 115.23(2) 10_455 7
Pt1 Pt2 Eu1 64.77(2) 34_545 7
Pt1 Pt2 Eu1 65.759(17) 8 7
Pt1 Pt2 Eu1 114.241(17) 32_445 7
Eu1 Pt2 Eu1 62.496(10) 31 7
Eu1 Pt2 Eu1 117.504(10) 7_445 7
Eu1 Pt2 Eu1 180 31_445 7
Pt1 Pt2 Eu1 64.77(2) 7_445 31_545
Pt1 Pt2 Eu1 115.23(2) 31 31_545
Pt1 Pt2 Eu1 114.242(17) 10_455 31_545
Pt1 Pt2 Eu1 65.758(17) 34_545 31_545
Pt1 Pt2 Eu1 114.242(17) 8 31_545
Pt1 Pt2 Eu1 65.758(17) 32_445 31_545
Eu1 Pt2 Eu1 117.503(10) 31 31_545
Eu1 Pt2 Eu1 62.497(10) 7_445 31_545
Eu1 Pt2 Eu1 117.503(10) 31_445 31_545
Eu1 Pt2 Eu1 62.497(10) 7 31_545
Pt1 Pt2 Eu1 115.23(2) 7_445 7_455
Pt1 Pt2 Eu1 64.77(2) 31 7_455
Pt1 Pt2 Eu1 65.758(17) 10_455 7_455
Pt1 Pt2 Eu1 114.242(17) 34_545 7_455
Pt1 Pt2 Eu1 65.758(17) 8 7_455
Pt1 Pt2 Eu1 114.242(17) 32_445 7_455
Eu1 Pt2 Eu1 62.497(10) 31 7_455
Eu1 Pt2 Eu1 117.503(10) 7_445 7_455
Eu1 Pt2 Eu1 62.497(10) 31_445 7_455
Eu1 Pt2 Eu1 117.503(10) 7 7_455
Eu1 Pt2 Eu1 180.00(4) 31_545 7_455
Pt1 B1 Pt1 80.4(8) 25 28_445
Pt1 B1 Pt1 80.4(8) 25 26_455
Pt1 B1 Pt1 80.4(8) 28_445 26_455
Pt1 B1 Pt1 86.14(5) 25 7_445
Pt1 B1 Pt1 137.09(7) 28_445 7_445
Pt1 B1 Pt1 137.09(7) 26_455 7_445
Pt1 B1 Pt1 137.09(7) 25 8
Pt1 B1 Pt1 137.09(7) 28_445 8
Pt1 B1 Pt1 86.14(5) 26_455 8
Pt1 B1 Pt1 76.5(8) 7_445 8
Pt1 B1 Pt1 137.09(7) 25 10_455
Pt1 B1 Pt1 86.14(5) 28_445 10_455
Pt1 B1 Pt1 137.09(7) 26_455 10_455
Pt1 B1 Pt1 76.5(8) 7_445 10_455
Pt1 B1 Pt1 76.5(8) 8 10_455
Pt1 B1 Eu2 68.81(15) 25 7
Pt1 B1 Eu2 139.2(10) 28_445 7
Pt1 B1 Eu2 68.81(15) 26_455 7
Pt1 B1 Eu2 68.32(18) 7_445 7
Pt1 B1 Eu2 68.32(18) 8 7
Pt1 B1 Eu2 134.7(10) 10_455 7
Pt1 B1 Eu2 68.81(15) 25 7_445
Pt1 B1 Eu2 68.81(15) 28_445 7_445
Pt1 B1 Eu2 139.2(10) 26_455 7_445
Pt1 B1 Eu2 68.32(18) 7_445 7_445
Pt1 B1 Eu2 134.7(10) 8 7_445
Pt1 B1 Eu2 68.32(18) 10_455 7_445
Eu2 B1 Eu2 119.97(3) 7 7_445
Pt1 B1 Eu2 139.2(10) 25 7_455
Pt1 B1 Eu2 68.81(15) 28_445 7_455
Pt1 B1 Eu2 68.81(15) 26_455 7_455
Pt1 B1 Eu2 134.7(10) 7_445 7_455
Pt1 B1 Eu2 68.32(18) 8 7_455
Pt1 B1 Eu2 68.32(18) 10_455 7_455
Eu2 B1 Eu2 119.97(3) 7 7_455
Eu2 B1 Eu2 119.97(3) 7_445 7_455

loop_
_geom_bond_atom_site_label_1
_geom_bond_atom_site_label_2
_geom_bond_distance
_geom_bond_site_symmetry_2
Eu1 Pt2 3.2445(2) 13_554
Eu1 Pt2 3.2445(2) 13_444
Eu1 Pt2 3.2446(2) 13_544
Eu1 Pt1 3.2637(10) 25
Eu1 Pt1 3.2637(10) 26_455
Eu1 Pt1 3.2637(10) 28_445
Eu1 Eu2 3.2983(11) .
Eu1 Pt1 3.3070(7) 1_445
Eu1 Pt1 3.3070(7) 2
Eu1 Pt1 3.3070(7) 4
Eu1 Pt1 3.3070(7) 4_565
Eu1 Pt1 3.3070(7) .
Eu2 Pt1 3.1525(3) 19
Eu2 Pt1 3.1525(3) .
Eu2 Pt1 3.1525(3) 22_545
Eu2 Pt1 3.1525(3) 20_455
Eu2 Pt1 3.1525(3) 19_665
Eu2 Pt1 3.1525(3) 4_565
Eu2 Pt1 3.1525(3) 20
Eu2 Pt1 3.1525(3) 2_655
Eu2 Pt1 3.1525(3) 22
Eu2 Pt1 3.1525(3) 1_445
Eu2 Pt1 3.1525(3) 2
Eu2 Pt1 3.1525(3) 4
Pt1 B1 2.166(18) 25
Pt1 B1 2.221(19) 13_554
Pt1 Pt1 2.7502(6) 4_565
Pt1 Pt1 2.7502(6) 2_665
Pt1 Pt1 2.7975(6) 2_655
Pt1 Pt1 2.7975(6) 4_665
Pt1 Pt2 2.8098(5) 13_554
Pt1 Pt1 2.9958(11) 19_665
Pt1 Eu2 3.1525(3) 1_665
Pt1 Eu1 3.2637(10) 25
Pt1 Eu1 3.3070(7) 1_665
Pt2 Pt1 2.8098(5) 7_445
Pt2 Pt1 2.8098(5) 31
Pt2 Pt1 2.8098(5) 10_455
Pt2 Pt1 2.8098(5) 34_545
Pt2 Pt1 2.8098(5) 8
Pt2 Pt1 2.8098(5) 32_445
Pt2 Eu1 3.2445(2) 31
Pt2 Eu1 3.2445(2) 7_445
Pt2 Eu1 3.2445(2) 31_445
Pt2 Eu1 3.2445(2) 7
Pt2 Eu1 3.2446(2) 31_545
Pt2 Eu1 3.2446(2) 7_455
B1 Pt1 2.166(18) 25
B1 Pt1 2.166(18) 28_445
B1 Pt1 2.166(18) 26_455
B1 Pt1 2.221(19) 7_445
B1 Pt1 2.221(19) 8
B1 Pt1 2.221(19) 10_455
B1 Eu2 3.2034(5) 7
B1 Eu2 3.2034(5) 7_445
B1 Eu2 3.2035(5) 7_455
